data_4304603
loop_
_publ_author_name
'Jia-Mei Chen'
'Xiao-Mei Zhuang'
'Li-Zi Yang'
'Long Jiang'
'Xiao-Long Feng'
'Tong-Bu Lu'

_publ_section_title
;
Anion Recognition of Chloride and Bromide by a Rigid Dicobalt(II) Cryptate
;
_journal_name_full 'Inorganic Chemistry'
_journal_page_first 3158
_journal_page_last 3165
_journal_paper_doi 10.1021/ic702143d
_journal_volume 47
_journal_year 2008
_chemical_formula_sum 'C40.66 H66 Cl3.34 Co2 N10.66 O15'
_chemical_formula_weight 1180.46
_chemical_name_systematic
; 
 ? 
;
_space_group_IT_number 2
_symmetry_cell_setting triclinic
_symmetry_space_group_name_Hall '-P 1'
_symmetry_space_group_name_H-M 'P -1'
_atom_sites_solution_hydrogens geom
_atom_sites_solution_primary direct
_atom_sites_solution_secondary difmap
_audit_creation_method SHELXL-97
_cell_angle_alpha 85.537(9)
_cell_angle_beta 65.532(8)
_cell_angle_gamma 82.052(8)
_cell_formula_units_Z 2
_cell_length_a 13.355(6)
_cell_length_b 13.788(6)
_cell_length_c 15.815(7)
_cell_measurement_reflns_used 925
_cell_measurement_temperature 291(2)
_cell_measurement_theta_max 26.76
_cell_measurement_theta_min 2.40
_cell_volume 2624(2)
_computing_cell_refinement 'SAINT V.6.22'
_computing_data_collection 'SMART V.5.618'
_computing_data_reduction 'SAINT V.6.22'
_computing_molecular_graphics 'SHELXTL (Siemens, 1996)'
_computing_publication_material CIFTAB
_computing_structure_refinement 'SHELXL-97 (Sheldrick, 1997)'
_computing_structure_solution 'SHELXS-97 (Sheldrick, 1990)'
_diffrn_ambient_temperature 291(2)
_diffrn_detector_area_resol_mean '8.33 mm^-1^'
_diffrn_measured_fraction_theta_full 0.962
_diffrn_measured_fraction_theta_max 0.962
_diffrn_measurement_device_type 'Brucker SMART 1000'
_diffrn_measurement_method 'omega sacns'
_diffrn_radiation_monochromator graphite
_diffrn_radiation_source 'normal-focus sealed tube'
_diffrn_radiation_type MoK\a
_diffrn_radiation_wavelength 0.71073
_diffrn_reflns_av_R_equivalents 0.0504
_diffrn_reflns_av_sigmaI/netI 0.0914
_diffrn_reflns_limit_h_max 14
_diffrn_reflns_limit_h_min -14
_diffrn_reflns_limit_k_max 14
_diffrn_reflns_limit_k_min -14
_diffrn_reflns_limit_l_max 16
_diffrn_reflns_limit_l_min -15
_diffrn_reflns_number 9676
_diffrn_reflns_theta_full 22.50
_diffrn_reflns_theta_max 22.50
_diffrn_reflns_theta_min 1.69
_exptl_absorpt_coefficient_mu 0.876
_exptl_absorpt_correction_T_max 0.9412
_exptl_absorpt_correction_T_min 0.6684
_exptl_absorpt_correction_type multi-scan
_exptl_absorpt_process_details 'SADABS V2.03'
_exptl_crystal_colour green-brown
_exptl_crystal_density_diffrn 1.484
_exptl_crystal_density_method 'not measured'
_exptl_crystal_description sheet
_exptl_crystal_F_000 1215
_exptl_crystal_size_max 0.50
_exptl_crystal_size_mid 0.32
_exptl_crystal_size_min 0.07
_refine_diff_density_max 1.138
_refine_diff_density_min -0.551
_refine_diff_density_rms 0.109
_refine_ls_extinction_method none
_refine_ls_goodness_of_fit_ref 1.076
_refine_ls_hydrogen_treatment mixed
_refine_ls_matrix_type full
_refine_ls_number_parameters 622
_refine_ls_number_reflns 6594
_refine_ls_number_restraints 1
_refine_ls_restrained_S_all 1.080
_refine_ls_R_factor_all 0.1297
_refine_ls_R_factor_gt 0.0712
_refine_ls_shift/su_max 0.000
_refine_ls_shift/su_mean 0.000
_refine_ls_structure_factor_coef Fsqd
_refine_ls_weighting_details 'calc w=1/[\s^2^(Fo^2^)+(0.1230P)^2^+1.3879P] where P=(Fo^2^+2Fc^2^)/3'
_refine_ls_weighting_scheme calc
_refine_ls_wR_factor_gt 0.1808
_refine_ls_wR_factor_ref 0.2198
_reflns_number_gt 4099
_reflns_number_total 6594
_reflns_threshold_expression >2sigma(I)
_cod_data_source_file ic702143d-file002.cif
_cod_data_source_block 0501032m
_cod_depositor_comments
;
The following automatic conversions were performed:
'_symmetry_cell_setting' value 'Triclinic' changed to 'triclinic'
according to '/home/saulius/struct/CIF-dictionaries/cif_core.dic'
dictionary named 'cif_core.dic' version 2.4.1 from 2010-06-29.

Automatic conversion script
Id: cif_fix_enum 1527 2010-12-29 10:47:43Z saulius 
;
_cod_database_code 4304603

loop_
_symmetry_equiv_pos_as_xyz
'x, y, z'
'-x, -y, -z'

loop_
_atom_site_label
_atom_site_type_symbol
_atom_site_fract_x
_atom_site_fract_y
_atom_site_fract_z
_atom_site_U_iso_or_equiv
_atom_site_adp_type
_atom_site_occupancy
_atom_site_symmetry_multiplicity
_atom_site_calc_flag
_atom_site_refinement_flags
_atom_site_disorder_assembly
_atom_site_disorder_group
C1 C -0.4017(7) 0.2752(7) 0.3601(6) 0.056(2) Uani 1 1 d . . .
H1A H -0.4151 0.3317 0.3240 0.068 Uiso 1 1 calc R . .
H1B H -0.4718 0.2501 0.3967 0.068 Uiso 1 1 calc R . .
C2 C -0.3209(6) 0.1970(6) 0.2960(6) 0.053(2) Uani 1 1 d . . .
H2A H -0.3125 0.1387 0.3321 0.063 Uiso 1 1 calc R . .
H2B H -0.3494 0.1796 0.2526 0.063 Uiso 1 1 calc R . .
C3 C -0.3914(7) 0.4058(7) 0.4506(7) 0.060(3) Uani 1 1 d . . .
H3A H -0.3878 0.4145 0.5095 0.072 Uiso 1 1 calc R . .
H3B H -0.4680 0.4210 0.4590 0.072 Uiso 1 1 calc R . .
C4 C -0.3215(7) 0.4744(6) 0.3785(7) 0.056(3) Uani 1 1 d . . .
H4A H -0.3304 0.4704 0.3210 0.067 Uiso 1 1 calc R . .
H4B H -0.3452 0.5412 0.3996 0.067 Uiso 1 1 calc R . .
C5 C -0.3752(7) 0.2382(8) 0.5044(6) 0.067(3) Uani 1 1 d . . .
H5A H -0.3803 0.1731 0.4884 0.080 Uiso 1 1 calc R . .
H5B H -0.4456 0.2616 0.5535 0.080 Uiso 1 1 calc R . .
C6 C -0.2849(7) 0.2334(7) 0.5386(6) 0.064(3) Uani 1 1 d . . .
H6A H -0.2858 0.2966 0.5622 0.077 Uiso 1 1 calc R . .
H6B H -0.2972 0.1852 0.5889 0.077 Uiso 1 1 calc R . .
C7 C 0.4618(7) 0.3362(7) 0.0074(6) 0.055(2) Uani 1 1 d . . .
H7A H 0.4590 0.3159 -0.0490 0.066 Uiso 1 1 calc R . .
H7B H 0.5361 0.3516 -0.0079 0.066 Uiso 1 1 calc R . .
C8 C 0.3800(7) 0.4260(7) 0.0439(7) 0.061(3) Uani 1 1 d . . .
H8A H 0.3900 0.4521 0.0947 0.073 Uiso 1 1 calc R . .
H8B H 0.3926 0.4760 -0.0049 0.073 Uiso 1 1 calc R . .
C9 C 0.4874(7) 0.2613(7) 0.1439(7) 0.060(3) Uani 1 1 d . . .
H9A H 0.5619 0.2272 0.1195 0.072 Uiso 1 1 calc R . .
H9B H 0.4920 0.3293 0.1522 0.072 Uiso 1 1 calc R . .
C10 C 0.4194(7) 0.2161(7) 0.2350(7) 0.063(3) Uani 1 1 d . . .
H10A H 0.4494 0.2250 0.2798 0.076 Uiso 1 1 calc R . .
H10B H 0.4225 0.1463 0.2280 0.076 Uiso 1 1 calc R . .
C11 C 0.4724(6) 0.1579(7) 0.0314(6) 0.060(3) Uani 1 1 d . . .
H11A H 0.4847 0.1082 0.0740 0.072 Uiso 1 1 calc R . .
H11B H 0.5412 0.1603 -0.0234 0.072 Uiso 1 1 calc R . .
C12 C 0.3831(7) 0.1325(7) 0.0042(6) 0.057(2) Uani 1 1 d . . .
H12A H 0.3755 0.1791 -0.0427 0.068 Uiso 1 1 calc R . .
H12B H 0.4035 0.0677 -0.0219 0.068 Uiso 1 1 calc R . .
C13 C -0.2114(6) 0.2964(6) 0.1624(6) 0.045(2) Uani 1 1 d . . .
H13A H -0.2297 0.2596 0.1219 0.054 Uiso 1 1 calc R . .
H13B H -0.2662 0.3533 0.1831 0.054 Uiso 1 1 calc R . .
C14 C -0.1006(6) 0.3277(6) 0.1115(5) 0.0390(19) Uani 1 1 d . . .
C15 C -0.0120(6) 0.2645(6) 0.0544(5) 0.042(2) Uani 1 1 d . . .
H15A H -0.0243 0.2033 0.0423 0.050 Uiso 1 1 calc R . .
C16 C 0.0945(6) 0.2912(6) 0.0151(5) 0.043(2) Uani 1 1 d . . .
H16A H 0.1527 0.2479 -0.0232 0.052 Uiso 1 1 calc R . .
C17 C 0.1147(7) 0.3805(6) 0.0320(5) 0.0403(19) Uani 1 1 d . . .
C18 C 0.0269(7) 0.4460(6) 0.0834(6) 0.048(2) Uani 1 1 d . . .
H18A H 0.0396 0.5083 0.0922 0.057 Uiso 1 1 calc R . .
C19 C -0.0782(7) 0.4215(6) 0.1217(5) 0.042(2) Uani 1 1 d . . .
H19A H -0.1364 0.4677 0.1552 0.051 Uiso 1 1 calc R . .
C20 C 0.2307(7) 0.4053(7) -0.0013(6) 0.052(2) Uani 1 1 d . . .
H20A H 0.2802 0.3600 -0.0489 0.063 Uiso 1 1 calc R . .
H20B H 0.2350 0.4709 -0.0287 0.063 Uiso 1 1 calc R . .
C21 C -0.1768(7) 0.4897(6) 0.4334(6) 0.053(2) Uani 1 1 d . . .
H21A H -0.2204 0.4632 0.4944 0.064 Uiso 1 1 calc R . .
H21B H -0.1953 0.5603 0.4341 0.064 Uiso 1 1 calc R . .
C22 C -0.0557(7) 0.4644(6) 0.4107(6) 0.044(2) Uani 1 1 d . . .
C23 C 0.0241(7) 0.5099(6) 0.3386(6) 0.049(2) Uani 1 1 d . . .
H23A H 0.0026 0.5636 0.3080 0.059 Uiso 1 1 calc R . .
C24 C 0.1340(7) 0.4780(6) 0.3113(6) 0.050(2) Uani 1 1 d . . .
H24A H 0.1863 0.5097 0.2621 0.059 Uiso 1 1 calc R . .
C25 C 0.1684(7) 0.3982(6) 0.3565(6) 0.042(2) Uani 1 1 d . . .
C26 C 0.0903(7) 0.3575(6) 0.4320(6) 0.050(2) Uani 1 1 d . . .
H26A H 0.1119 0.3068 0.4654 0.060 Uiso 1 1 calc R . .
C27 C -0.0223(7) 0.3913(6) 0.4598(6) 0.047(2) Uani 1 1 d . . .
H27A H -0.0747 0.3636 0.5121 0.056 Uiso 1 1 calc R . .
C28 C 0.2866(7) 0.3552(6) 0.3188(7) 0.058(3) Uani 1 1 d . . .
H28A H 0.3105 0.3417 0.3692 0.070 Uiso 1 1 calc R . .
H28B H 0.3323 0.4015 0.2757 0.070 Uiso 1 1 calc R . .
C29 C -0.1535(7) 0.0967(6) 0.4522(7) 0.057(2) Uani 1 1 d . . .
H29A H -0.1530 0.0667 0.5096 0.068 Uiso 1 1 calc R . .
H29B H -0.2116 0.0724 0.4411 0.068 Uiso 1 1 calc R . .
C30 C -0.0447(7) 0.0696(5) 0.3742(6) 0.045(2) Uani 1 1 d . . .
C31 C 0.0525(8) 0.0747(6) 0.3860(6) 0.051(2) Uani 1 1 d . . .
H31A H 0.0493 0.0882 0.4438 0.061 Uiso 1 1 calc R . .
C32 C 0.1531(7) 0.0594(6) 0.3108(6) 0.046(2) Uani 1 1 d . . .
H32A H 0.2178 0.0614 0.3191 0.055 Uiso 1 1 calc R . .
C33 C 0.1606(7) 0.0416(5) 0.2252(6) 0.044(2) Uani 1 1 d . . .
C34 C 0.0639(7) 0.0313(5) 0.2160(6) 0.048(2) Uani 1 1 d . . .
H34A H 0.0676 0.0153 0.1586 0.057 Uiso 1 1 calc R . .
C35 C -0.0364(7) 0.0443(5) 0.2895(6) 0.049(2) Uani 1 1 d . . .
H35A H -0.1001 0.0358 0.2820 0.059 Uiso 1 1 calc R . .
C36 C 0.2699(7) 0.0410(6) 0.1406(6) 0.055(2) Uani 1 1 d . . .
H36A H 0.3305 0.0298 0.1601 0.066 Uiso 1 1 calc R . .
H36B H 0.2775 -0.0120 0.1007 0.066 Uiso 1 1 calc R . .
Cl1 Cl 0.7892(2) 0.03053(18) 0.07610(19) 0.0683(8) Uani 1 1 d . . .
Cl2 Cl 0.2785(4) 0.1480(3) 0.5256(3) 0.1124(13) Uani 1 1 d . . .
Cl3 Cl 0.48102(19) 0.56126(17) 0.24897(17) 0.0589(6) Uani 1 1 d . . .
Co1 Co -0.16752(8) 0.29323(7) 0.34256(7) 0.0357(3) Uani 1 1 d . . .
Co2 Co 0.25113(8) 0.26802(7) 0.15793(7) 0.0359(3) Uani 1 1 d . . .
N1 N -0.3527(5) 0.3040(5) 0.4225(5) 0.0493(18) Uani 1 1 d . . .
N2 N -0.2124(5) 0.2336(5) 0.2445(4) 0.0391(16) Uani 1 1 d . . .
N3 N -0.2022(5) 0.4473(4) 0.3616(5) 0.0448(18) Uani 1 1 d . . .
N4 N -0.1762(5) 0.2064(5) 0.4613(4) 0.0451(17) Uani 1 1 d . . .
N5 N 0.4363(5) 0.2556(5) 0.0769(5) 0.0457(18) Uani 1 1 d . . .
N6 N 0.2664(5) 0.4000(5) 0.0766(4) 0.0428(17) Uani 1 1 d . . .
N7 N 0.3003(5) 0.2624(5) 0.2701(5) 0.0491(18) Uani 1 1 d . . .
N8 N 0.2758(5) 0.1353(5) 0.0879(4) 0.0452(17) Uani 1 1 d . . .
O1 O 0.6737(8) 0.0514(8) 0.1179(9) 0.160(5) Uani 1 1 d . . .
O2 O 0.8150(6) -0.0634(5) 0.0413(6) 0.097(3) Uani 1 1 d . . .
O3 O 0.8283(13) 0.0997(8) 0.0020(8) 0.189(6) Uani 1 1 d . . .
O4 O 0.8320(7) 0.0415(6) 0.1411(6) 0.112(3) Uani 1 1 d . . .
O5 O 0.3282(10) 0.2265(9) 0.5207(8) 0.172(5) Uani 1 1 d . . .
O6 O 0.3010(10) 0.0714(8) 0.5743(9) 0.159(5) Uani 1 1 d . . .
O7 O 0.2628(11) 0.1323(8) 0.4489(7) 0.153(4) Uani 1 1 d . . .
O8 O 0.1569(14) 0.1726(17) 0.5919(13) 0.283(10) Uani 1 1 d . . .
O9 O 0.4343(9) 0.5288(8) 0.3397(6) 0.140(4) Uani 1 1 d . . .
O10 O 0.5302(9) 0.6452(7) 0.2393(9) 0.162(5) Uani 1 1 d . . .
O11 O 0.5592(9) 0.4827(7) 0.2024(8) 0.146(4) Uani 1 1 d . . .
O12 O 0.4090(9) 0.5738(8) 0.2067(8) 0.141(4) Uani 1 1 d . . .
N9 N 0.8422(10) 0.6363(9) 0.2339(8) 0.116(4) Uiso 1 1 d . . .
N10 N 0.4432(13) 0.9111(12) 0.2308(11) 0.158(5) Uiso 1 1 d . . .
C43 C 0.772(2) 0.6947(19) 0.2465(17) 0.090(7) Uiso 0.50 1 d P A 1
C44 C 0.699(2) 0.785(2) 0.249(2) 0.118(9) Uiso 0.50 1 d P A 1
H44A H 0.6239 0.7696 0.2723 0.177 Uiso 0.50 1 calc PR A 1
H44B H 0.7200 0.8130 0.1879 0.177 Uiso 0.50 1 calc PR A 1
H44C H 0.7043 0.8301 0.2897 0.177 Uiso 0.50 1 calc PR A 1
C43' C 0.8857(18) 0.7140(17) 0.2136(15) 0.080(6) Uiso 0.50 1 d P A 2
C44' C 0.934(2) 0.811(2) 0.1891(19) 0.111(8) Uiso 0.50 1 d P A 2
C45 C 0.482(2) 0.9359(19) 0.2715(19) 0.203(9) Uiso 1 1 d D . .
C46 C 0.515(3) 0.977(2) 0.351(2) 0.305(16) Uiso 1 1 d D . .
H46A H 0.5914 0.9864 0.3241 0.458 Uiso 1 1 calc R . .
H46B H 0.5013 0.9293 0.4015 0.458 Uiso 1 1 calc R . .
H46C H 0.4700 1.0374 0.3743 0.458 Uiso 1 1 calc R . .
OW1 O 0.7334(18) 0.2212(15) 0.7906(16) 0.387(18) Uani 1 1 d . . .
OW3 O -0.0746(12) 0.1921(9) 0.6103(8) 0.172(5) Uani 1 1 d . . .
Cl4 Cl 0.0457(9) 0.2795(4) 0.2500(6) 0.031(3) Uiso 0.336(19) 1 d P . .
C C 0.0969(15) 0.2782(8) 0.2252(10) 0.033(4) Uiso 0.664(19) 1 d P . .
N N -0.0021(12) 0.2817(7) 0.2710(8) 0.027(3) Uiso 0.664(19) 1 d P . .
OW2 O 0.1949(13) 0.6435(11) 0.1018(10) 0.203(6) Uani 1 1 d . . .

loop_
_atom_site_aniso_label
_atom_site_aniso_U_11
_atom_site_aniso_U_22
_atom_site_aniso_U_33
_atom_site_aniso_U_23
_atom_site_aniso_U_13
_atom_site_aniso_U_12
C1 0.041(5) 0.075(6) 0.053(6) -0.021(5) -0.015(4) -0.009(4)
C2 0.047(5) 0.062(6) 0.051(5) -0.023(5) -0.019(4) -0.004(4)
C3 0.039(5) 0.068(6) 0.063(6) -0.041(5) -0.011(5) 0.016(5)
C4 0.053(5) 0.044(5) 0.078(7) -0.027(5) -0.036(5) 0.017(4)
C5 0.050(6) 0.086(7) 0.048(6) -0.018(6) -0.002(5) -0.003(5)
C6 0.067(6) 0.068(6) 0.041(5) -0.013(5) -0.008(5) 0.006(5)
C7 0.049(5) 0.062(6) 0.061(6) 0.004(5) -0.027(5) -0.018(5)
C8 0.065(6) 0.053(6) 0.071(7) 0.007(5) -0.034(5) -0.019(5)
C9 0.040(5) 0.076(7) 0.073(7) -0.018(6) -0.033(5) 0.006(5)
C10 0.057(6) 0.072(7) 0.074(7) -0.018(6) -0.045(6) 0.019(5)
C11 0.037(5) 0.070(6) 0.058(6) -0.026(5) -0.006(4) 0.009(4)
C12 0.064(6) 0.052(6) 0.053(6) -0.026(5) -0.020(5) 0.000(4)
C13 0.046(5) 0.051(5) 0.049(5) -0.010(4) -0.032(4) 0.004(4)
C14 0.036(4) 0.050(5) 0.037(5) -0.005(4) -0.022(4) 0.002(4)
C15 0.045(5) 0.048(5) 0.038(5) -0.010(4) -0.023(4) -0.002(4)
C16 0.048(5) 0.049(5) 0.036(5) -0.006(4) -0.022(4) 0.007(4)
C17 0.056(5) 0.040(5) 0.032(4) 0.011(4) -0.027(4) -0.006(4)
C18 0.075(6) 0.032(5) 0.047(5) 0.005(4) -0.038(5) -0.002(5)
C19 0.052(5) 0.036(5) 0.042(5) -0.004(4) -0.028(4) 0.015(4)
C20 0.064(6) 0.052(5) 0.048(5) 0.015(4) -0.028(5) -0.021(5)
C21 0.057(5) 0.046(5) 0.057(6) -0.029(5) -0.021(4) 0.004(4)
C22 0.052(5) 0.033(5) 0.052(6) -0.019(4) -0.027(5) 0.006(4)
C23 0.057(6) 0.041(5) 0.052(6) -0.014(4) -0.026(5) 0.000(4)
C24 0.061(6) 0.043(5) 0.048(5) -0.007(5) -0.023(5) -0.012(4)
C25 0.052(5) 0.039(5) 0.040(5) -0.011(4) -0.021(4) -0.009(4)
C26 0.063(6) 0.051(5) 0.048(6) -0.011(5) -0.033(5) -0.002(5)
C27 0.050(5) 0.047(5) 0.037(5) -0.013(4) -0.008(4) -0.013(4)
C28 0.063(6) 0.057(6) 0.069(6) -0.027(5) -0.039(5) -0.002(5)
C29 0.061(6) 0.044(5) 0.067(6) 0.010(5) -0.028(5) -0.010(4)
C30 0.053(5) 0.021(4) 0.059(6) 0.008(4) -0.023(5) -0.003(4)
C31 0.075(6) 0.034(5) 0.047(5) 0.008(4) -0.030(5) -0.004(4)
C32 0.063(6) 0.034(5) 0.052(6) 0.004(4) -0.036(5) -0.002(4)
C33 0.059(5) 0.014(4) 0.057(6) -0.003(4) -0.025(5) 0.004(4)
C34 0.068(6) 0.024(4) 0.056(6) -0.009(4) -0.030(5) 0.000(4)
C35 0.066(6) 0.029(5) 0.061(6) 0.004(4) -0.032(5) -0.013(4)
C36 0.064(6) 0.040(5) 0.064(6) -0.019(5) -0.030(5) 0.010(4)
Cl1 0.0849(18) 0.0571(16) 0.0746(18) -0.0280(14) -0.0414(15) -0.0033(13)
Cl2 0.149(3) 0.134(3) 0.102(3) 0.051(2) -0.091(3) -0.071(3)
Cl3 0.0681(15) 0.0571(15) 0.0576(16) -0.0079(12) -0.0308(13) -0.0067(12)
Co1 0.0363(6) 0.0350(6) 0.0366(6) -0.0123(5) -0.0166(5) 0.0049(5)
Co2 0.0423(6) 0.0307(6) 0.0412(7) -0.0072(5) -0.0237(5) 0.0005(5)
N1 0.039(4) 0.059(5) 0.045(4) -0.014(4) -0.011(3) 0.000(3)
N2 0.030(3) 0.050(4) 0.041(4) -0.011(3) -0.017(3) -0.003(3)
N3 0.042(4) 0.038(4) 0.059(5) -0.026(3) -0.028(3) 0.016(3)
N4 0.049(4) 0.040(4) 0.033(4) -0.002(3) -0.006(3) 0.002(3)
N5 0.039(4) 0.042(4) 0.059(5) -0.016(4) -0.022(3) 0.003(3)
N6 0.045(4) 0.040(4) 0.051(4) 0.003(3) -0.026(3) -0.010(3)
N7 0.052(4) 0.050(4) 0.059(5) -0.021(4) -0.040(4) 0.015(3)
N8 0.051(4) 0.035(4) 0.045(4) -0.005(3) -0.014(3) -0.005(3)
O1 0.111(7) 0.159(10) 0.232(13) -0.104(9) -0.096(8) 0.047(7)
O2 0.122(6) 0.064(5) 0.125(7) -0.057(5) -0.068(5) 0.014(4)
O3 0.367(19) 0.104(8) 0.127(9) 0.033(7) -0.117(11) -0.095(10)
O4 0.147(7) 0.094(6) 0.134(7) -0.058(6) -0.094(6) 0.015(5)
O5 0.194(11) 0.183(11) 0.175(11) 0.048(8) -0.085(9) -0.137(9)
O6 0.229(13) 0.136(9) 0.199(11) 0.057(8) -0.180(11) -0.040(8)
O7 0.258(13) 0.127(8) 0.130(9) 0.006(7) -0.141(10) -0.004(8)
O8 0.165(14) 0.40(3) 0.234(19) 0.087(18) -0.033(13) -0.082(15)
O9 0.185(10) 0.178(10) 0.064(6) -0.013(6) -0.052(6) -0.037(8)
O10 0.173(10) 0.105(7) 0.246(13) -0.020(8) -0.106(9) -0.067(7)
O11 0.150(8) 0.104(7) 0.152(9) -0.049(7) -0.035(7) 0.033(6)
O12 0.165(9) 0.144(9) 0.189(10) 0.050(7) -0.144(9) -0.050(7)
OW1 0.30(2) 0.26(2) 0.33(3) 0.117(19) 0.059(19) 0.155(19)
OW3 0.269(14) 0.141(10) 0.143(10) 0.028(8) -0.116(10) -0.057(9)
OW2 0.257(16) 0.213(14) 0.175(12) 0.085(10) -0.114(11) -0.111(12)

loop_
_atom_type_symbol
_atom_type_description
_atom_type_scat_dispersion_real
_atom_type_scat_dispersion_imag
_atom_type_scat_source
C C 0.0033 0.0016 'International Tables Vol C Tables 4.2.6.8 and 6.1.1.4'
H H 0.0000 0.0000 'International Tables Vol C Tables 4.2.6.8 and 6.1.1.4'
N N 0.0061 0.0033 'International Tables Vol C Tables 4.2.6.8 and 6.1.1.4'
O O 0.0106 0.0060 'International Tables Vol C Tables 4.2.6.8 and 6.1.1.4'
Cl Cl 0.1484 0.1585 'International Tables Vol C Tables 4.2.6.8 and 6.1.1.4'
Co Co 0.3494 0.9721 'International Tables Vol C Tables 4.2.6.8 and 6.1.1.4'

loop_
_geom_angle_atom_site_label_1
_geom_angle_atom_site_label_2
_geom_angle_atom_site_label_3
_geom_angle
_geom_angle_site_symmetry_1
_geom_angle_site_symmetry_3
_geom_angle_publ_flag
N1 C1 C2 108.3(7) . . ?
N2 C2 C1 109.9(6) . . ?
N1 C3 C4 110.7(6) . . ?
N3 C4 C3 109.6(7) . . ?
N1 C5 C6 110.7(8) . . ?
N4 C6 C5 109.5(7) . . ?
N5 C7 C8 110.6(7) . . ?
N6 C8 C7 109.5(7) . . ?
C10 C9 N5 109.9(7) . . ?
C9 C10 N7 110.5(7) . . ?
N5 C11 C12 109.0(6) . . ?
N8 C12 C11 109.4(7) . . ?
C14 C13 N2 109.0(6) . . ?
C15 C14 C19 116.9(7) . . ?
C15 C14 C13 121.6(7) . . ?
C19 C14 C13 121.5(7) . . ?
C16 C15 C14 120.9(7) . . ?
C17 C16 C15 120.6(7) . . ?
C16 C17 C18 118.9(7) . . ?
C16 C17 C20 120.7(7) . . ?
C18 C17 C20 120.3(7) . . ?
C19 C18 C17 121.2(7) . . ?
C18 C19 C14 121.1(7) . . ?
N6 C20 C17 110.9(7) . . ?
N3 C21 C22 108.6(6) . . ?
C27 C22 C23 118.4(8) . . ?
C27 C22 C21 119.5(8) . . ?
C23 C22 C21 122.0(9) . . ?
C24 C23 C22 121.3(9) . . ?
C23 C24 C25 120.5(8) . . ?
C26 C25 C24 118.2(8) . . ?
C26 C25 C28 121.4(9) . . ?
C24 C25 C28 120.3(8) . . ?
C25 C26 C27 120.7(9) . . ?
C22 C27 C26 120.5(8) . . ?
C25 C28 N7 109.9(6) . . ?
C30 C29 N4 110.1(7) . . ?
C35 C30 C31 118.7(8) . . ?
C35 C30 C29 122.1(8) . . ?
C31 C30 C29 119.2(8) . . ?
C32 C31 C30 119.2(8) . . ?
C33 C32 C31 121.9(8) . . ?
C32 C33 C34 118.0(8) . . ?
C32 C33 C36 121.1(8) . . ?
C34 C33 C36 120.7(8) . . ?
C35 C34 C33 121.1(8) . . ?
C30 C35 C34 120.9(8) . . ?
N8 C36 C33 110.9(6) . . ?
O2 Cl1 O4 112.9(5) . . ?
O2 Cl1 O1 108.4(6) . . ?
O4 Cl1 O1 109.1(6) . . ?
O2 Cl1 O3 109.8(6) . . ?
O4 Cl1 O3 109.7(6) . . ?
O1 Cl1 O3 106.9(9) . . ?
O5 Cl2 O6 116.2(7) . . ?
O5 Cl2 O7 115.0(8) . . ?
O6 Cl2 O7 119.2(7) . . ?
O5 Cl2 O8 106.6(11) . . ?
O6 Cl2 O8 96.8(10) . . ?
O7 Cl2 O8 98.0(10) . . ?
O12 Cl3 O9 113.4(7) . . ?
O12 Cl3 O10 110.2(7) . . ?
O9 Cl3 O10 112.5(7) . . ?
O12 Cl3 O11 104.4(7) . . ?
O9 Cl3 O11 104.4(7) . . ?
O10 Cl3 O11 111.4(7) . . ?
N Co1 N4 99.5(3) . . ?
N Co1 N3 100.0(3) . . ?
N4 Co1 N3 116.0(2) . . ?
N Co1 N2 99.7(3) . . ?
N4 Co1 N2 117.9(3) . . ?
N3 Co1 N2 117.8(2) . . ?
N Co1 N1 179.2(3) . . ?
N4 Co1 N1 80.2(3) . . ?
N3 Co1 N1 80.8(2) . . ?
N2 Co1 N1 79.9(2) . . ?
N Co1 Cl4 0.4(4) . . ?
N4 Co1 Cl4 99.7(2) . . ?
N3 Co1 Cl4 99.6(2) . . ?
N2 Co1 Cl4 99.7(2) . . ?
N1 Co1 Cl4 179.6(2) . . ?
C Co2 N7 99.4(4) . . ?
C Co2 N6 100.5(4) . . ?
N7 Co2 N6 117.2(2) . . ?
C Co2 N8 99.5(4) . . ?
N7 Co2 N8 117.4(3) . . ?
N6 Co2 N8 116.9(3) . . ?
C Co2 N5 179.9(4) . . ?
N7 Co2 N5 80.7(3) . . ?
N6 Co2 N5 79.5(2) . . ?
N8 Co2 N5 80.4(2) . . ?
C Co2 Cl4 1.0(5) . . ?
N7 Co2 Cl4 98.6(2) . . ?
N6 Co2 Cl4 101.4(2) . . ?
N8 Co2 Cl4 99.4(2) . . ?
N5 Co2 Cl4 179.0(2) . . ?
C3 N1 C5 110.7(7) . . ?
C3 N1 C1 111.1(7) . . ?
C5 N1 C1 111.9(7) . . ?
C3 N1 Co1 107.2(5) . . ?
C5 N1 Co1 107.4(5) . . ?
C1 N1 Co1 108.2(5) . . ?
C2 N2 C13 111.1(6) . . ?
C2 N2 Co1 107.8(4) . . ?
C13 N2 Co1 118.2(5) . . ?
C21 N3 C4 110.9(5) . . ?
C21 N3 Co1 118.5(5) . . ?
C4 N3 Co1 106.8(4) . . ?
C6 N4 C29 110.2(7) . . ?
C6 N4 Co1 108.7(5) . . ?
C29 N4 Co1 118.4(5) . . ?
C7 N5 C9 111.8(7) . . ?
C7 N5 C11 111.2(7) . . ?
C9 N5 C11 110.1(7) . . ?
C7 N5 Co2 108.1(5) . . ?
C9 N5 Co2 107.8(5) . . ?
C11 N5 Co2 107.6(4) . . ?
C8 N6 C20 110.8(7) . . ?
C8 N6 Co2 109.7(5) . . ?
C20 N6 Co2 117.7(5) . . ?
C28 N7 C10 110.2(6) . . ?
C28 N7 Co2 118.5(5) . . ?
C10 N7 Co2 107.5(5) . . ?
C36 N8 C12 110.0(6) . . ?
C36 N8 Co2 119.1(5) . . ?
C12 N8 Co2 108.3(5) . . ?
C43 N9 C43' 75.2(18) . . ?
N9 C43 C44 167(3) . . ?
N9 C43' C44' 177(2) . . ?
N10 C45 C46 168(3) . . ?
N Cl4 C 177(3) . . ?
N Cl4 Co2 179.0(14) . . ?
C Cl4 Co2 3.1(14) . . ?
N Cl4 Co1 1.3(13) . . ?
C Cl4 Co1 175.8(16) . . ?
Co2 Cl4 Co1 178.9(3) . . ?
Cl4 C N 1.6(12) . . ?
Cl4 C Co2 175.9(19) . . ?
N C Co2 177.4(10) . . ?
Cl4 N C 1.7(13) . . ?
Cl4 N Co1 178.4(16) . . ?
C N Co1 177.0(9) . . ?

loop_
_geom_bond_atom_site_label_1
_geom_bond_atom_site_label_2
_geom_bond_distance
_geom_bond_site_symmetry_2
_geom_bond_publ_flag
C1 N1 1.492(10) . ?
C1 C2 1.516(11) . ?
C2 N2 1.476(10) . ?
C3 N1 1.463(10) . ?
C3 C4 1.504(13) . ?
C4 N3 1.500(9) . ?
C5 N1 1.470(12) . ?
C5 C6 1.505(13) . ?
C6 N4 1.481(10) . ?
C7 N5 1.471(11) . ?
C7 C8 1.508(12) . ?
C8 N6 1.473(10) . ?
C9 C10 1.490(13) . ?
C9 N5 1.490(11) . ?
C10 N7 1.513(10) . ?
C11 N5 1.500(10) . ?
C11 C12 1.514(12) . ?
C12 N8 1.493(10) . ?
C13 C14 1.470(11) . ?
C13 N2 1.500(10) . ?
C14 C15 1.389(10) . ?
C14 C19 1.402(11) . ?
C15 C16 1.387(10) . ?
C16 C17 1.365(11) . ?
C17 C18 1.372(11) . ?
C17 C20 1.496(11) . ?
C18 C19 1.359(11) . ?
C20 N6 1.488(10) . ?
C21 N3 1.491(9) . ?
C21 C22 1.500(11) . ?
C22 C27 1.363(11) . ?
C22 C23 1.377(12) . ?
C23 C24 1.364(11) . ?
C24 C25 1.395(11) . ?
C25 C26 1.361(12) . ?
C25 C28 1.488(11) . ?
C26 C27 1.401(11) . ?
C28 N7 1.495(9) . ?
C29 C30 1.486(11) . ?
C29 N4 1.507(10) . ?
C30 C35 1.366(11) . ?
C30 C31 1.397(11) . ?
C31 C32 1.379(11) . ?
C32 C33 1.355(11) . ?
C33 C34 1.385(11) . ?
C33 C36 1.517(12) . ?
C34 C35 1.362(11) . ?
C36 N8 1.482(11) . ?
Cl1 O2 1.388(6) . ?
Cl1 O4 1.394(7) . ?
Cl1 O1 1.400(10) . ?
Cl1 O3 1.419(11) . ?
Cl2 O5 1.327(10) . ?
Cl2 O6 1.333(10) . ?
Cl2 O7 1.353(9) . ?
Cl2 O8 1.531(17) . ?
Cl3 O12 1.368(8) . ?
Cl3 O9 1.372(10) . ?
Cl3 O10 1.377(8) . ?
Cl3 O11 1.407(8) . ?
Co1 N 2.011(15) . ?
Co1 N4 2.117(7) . ?
Co1 N3 2.129(6) . ?
Co1 N2 2.132(6) . ?
Co1 N1 2.252(6) . ?
Co1 Cl4 2.594(11) . ?
Co2 C 1.877(18) . ?
Co2 N7 2.125(6) . ?
Co2 N6 2.128(7) . ?
Co2 N8 2.129(6) . ?
Co2 N5 2.254(6) . ?
Co2 Cl4 2.505(11) . ?
N9 C43 1.10(2) . ?
N9 C43' 1.25(2) . ?
N10 C45 1.07(3) . ?
C43 C44 1.46(3) . ?
C43' C44' 1.51(3) . ?
C45 C46 1.65(2) . ?
Cl4 N 0.584(14) . ?
Cl4 C 0.630(17) . ?
C N 1.21(3) . ?
